data_1506967
loop_
_publ_author_name
'Andreana, Peter R.'
'Liu, Chang C.'
'Schreiber, Stuart L.'

_publ_section_title
;
 Stereochemical control of the Passerini reaction.
;
_journal_issue 23
_journal_name_full 'Organic letters'
_journal_page_first 4231
_journal_page_last 4233
_journal_paper_doi 10.1021/ol0482893
_journal_volume 6
_journal_year 2004
_chemical_formula_moiety 'C17 H19 N O3 S'
_chemical_formula_sum 'C17 H19 N O3 S'
_chemical_formula_weight 317.39
_space_group_IT_number 14
_symmetry_cell_setting monoclinic
_symmetry_Int_Tables_number 14
_symmetry_space_group_name_Hall '-P 2ybc'
_symmetry_space_group_name_H-M 'P 1 21/c 1'
_atom_sites_solution_hydrogens geom
_atom_sites_solution_primary direct
_atom_sites_solution_secondary difmap
_audit_creation_method SHELXL-97
_cell_angle_alpha 90.00
_cell_angle_beta 94.631(3)
_cell_angle_gamma 90.00
_cell_formula_units_Z 4
_cell_length_a 15.306(3)
_cell_length_b 11.1614(18)
_cell_length_c 9.8395(16)
_cell_measurement_temperature 213(2)
_cell_volume 1675.5(5)
_computing_cell_refinement 'SMART (BRUKER, V5.625, 2001)'
_computing_data_collection 'ASTRO (BRUKER, V5.007, 1997)'
_computing_data_reduction 'SAINT (BRUKER, V6.22, 2001)'
_computing_molecular_graphics 'SHELXTL (BRUKER, 2000, V6.1)'
_computing_publication_material 'XCIF (Sheldrick and BRUKER, 1997, V5.1)'
_computing_structure_refinement 'SHELXL-97 (Sheldrick, 1997)'
_computing_structure_solution 'SHELXS-97 (Sheldrick, 1990)'
_diffrn_ambient_temperature 213(2)
_diffrn_detector_area_resol_mean 836.6
_diffrn_measured_fraction_theta_full 1.000
_diffrn_measured_fraction_theta_max 1.000
_diffrn_measurement_device_type 'Bruker CCD'
_diffrn_measurement_method '\w, 0.3 deg'
_diffrn_radiation_monochromator graphite
_diffrn_radiation_probe x-ray
_diffrn_radiation_type MoK\a
_diffrn_radiation_wavelength 0.71073
_diffrn_reflns_av_R_equivalents 0.0463
_diffrn_reflns_av_sigmaI/netI 0.0398
_diffrn_reflns_limit_h_max 18
_diffrn_reflns_limit_h_min -15
_diffrn_reflns_limit_k_max 12
_diffrn_reflns_limit_k_min -13
_diffrn_reflns_limit_l_max 11
_diffrn_reflns_limit_l_min -11
_diffrn_reflns_number 8712
_diffrn_reflns_theta_full 24.99
_diffrn_reflns_theta_max 24.99
_diffrn_reflns_theta_min 1.33
_diffrn_source 'normal-focus sealed tube'
_diffrn_standards_decay_% <1
_diffrn_standards_interval_count 0
_diffrn_standards_number 0
_exptl_absorpt_coefficient_mu 0.204
_exptl_absorpt_correction_type none
_exptl_crystal_colour colorless
_exptl_crystal_density_diffrn 1.258
_exptl_crystal_density_meas 0
_exptl_crystal_density_method 'not measured'
_exptl_crystal_description chunk
_exptl_crystal_F_000 672
_exptl_crystal_size_max 0.14
_exptl_crystal_size_mid 0.10
_exptl_crystal_size_min 0.10
_refine_diff_density_max 0.556
_refine_diff_density_min -0.608
_refine_diff_density_rms 0.056
_refine_ls_extinction_method none
_refine_ls_goodness_of_fit_ref 1.054
_refine_ls_hydrogen_treatment constr
_refine_ls_matrix_type full
_refine_ls_number_parameters 215
_refine_ls_number_reflns 2949
_refine_ls_number_restraints 144
_refine_ls_restrained_S_all 1.221
_refine_ls_R_factor_all 0.1004
_refine_ls_R_factor_gt 0.0730
_refine_ls_shift/su_max 0.000
_refine_ls_shift/su_mean 0.000
_refine_ls_structure_factor_coef Fsqd
_refine_ls_weighting_details 'calc w=1/[\s^2^(Fo^2^)+(0.1044P)^2^+1.8546P] where P=(Fo^2^+2Fc^2^)/3'
_refine_ls_weighting_scheme calc
_refine_ls_wR_factor_gt 0.1967
_refine_ls_wR_factor_ref 0.2173
_reflns_number_gt 2075
_reflns_number_total 2949
_reflns_threshold_expression >2sigma(I)
_cod_data_source_file ol0482893si20040827_045023.cif
_cod_data_source_block sls80
_cod_depositor_comments 'Adding full bibliography for 1506967--1506968.cif.'
_cod_original_sg_symbol_H-M P21/c
_cod_database_code 1506967

loop_
_symmetry_equiv_pos_as_xyz
'x, y, z'
'-x, y+1/2, -z+1/2'
'-x, -y, -z'
'x, -y-1/2, z-1/2'

loop_
_atom_site_label
_atom_site_type_symbol
_atom_site_fract_x
_atom_site_fract_y
_atom_site_fract_z
_atom_site_U_iso_or_equiv
_atom_site_adp_type
_atom_site_occupancy
_atom_site_symmetry_multiplicity
_atom_site_calc_flag
_atom_site_refinement_flags
_atom_site_disorder_assembly
_atom_site_disorder_group
O1 O 0.30270(17) 0.6084(2) 0.1394(3) 0.0462(7) Uani 1 1 d . . .
O2 O 0.1864(2) 0.5149(3) 0.2146(4) 0.0615(9) Uani 1 1 d . . .
O3 O 0.17872(19) 0.7729(3) 0.0428(2) 0.0477(7) Uani 1 1 d . . .
N1 N 0.1508(2) 0.8178(3) 0.2608(3) 0.0363(7) Uani 1 1 d . . .
H1A H 0.1687 0.8053 0.3458 0.044 Uiso 1 1 calc R . .
C1 C 0.2830(2) 0.7105(4) 0.2235(4) 0.0418(9) Uani 1 1 d U A .
H1 H 0.2779 0.6840 0.3185 0.050 Uiso 1 1 calc R . .
C2 C 0.1972(2) 0.7686(3) 0.1673(4) 0.0362(8) Uani 1 1 d U . .
C4 C 0.3565(3) 0.7973(4) 0.2190(5) 0.0503(10) Uani 1 1 d U . .
S1 S 0.4423(3) 0.7920(4) 0.3263(5) 0.0812(9) Uani 0.472(4) 1 d PD A 1
C5 C 0.3872(6) 0.8788(10) 0.1197(13) 0.0394(12) Uani 0.472(4) 1 d PDU A 1
H5 H 0.3618 0.8873 0.0300 0.047 Uiso 0.472(4) 1 calc PR A 1
C6 C 0.4673(7) 0.9500(9) 0.1805(11) 0.0515(13) Uani 0.472(4) 1 d PDU A 1
H6 H 0.4939 1.0185 0.1466 0.062 Uiso 0.472(4) 1 calc PR A 1
C7 C 0.4898(6) 0.8844(9) 0.3009(11) 0.0525(13) Uani 0.472(4) 1 d PDU A 1
H7 H 0.5379 0.9070 0.3610 0.063 Uiso 0.472(4) 1 calc PR A 1
S1B S 0.3591(2) 0.9012(3) 0.1063(4) 0.0812(9) Uani 0.528(4) 1 d PD A 2
C5B C 0.4543(6) 0.8031(9) 0.2826(10) 0.0394(12) Uani 0.528(4) 1 d PDU A 2
H5B H 0.4845 0.7441 0.3361 0.047 Uiso 0.528(4) 1 calc PR A 2
C6B C 0.4900(6) 0.9228(9) 0.2399(12) 0.0525(13) Uani 0.528(4) 1 d PDU A 2
H6B H 0.5434 0.9575 0.2737 0.063 Uiso 0.528(4) 1 calc PR A 2
C7B C 0.4304(6) 0.9719(9) 0.1427(9) 0.0515(13) Uani 0.528(4) 1 d PDU A 2
H7B H 0.4381 1.0480 0.1045 0.062 Uiso 0.528(4) 1 calc PR A 2
C8 C 0.2464(3) 0.5157(4) 0.1434(4) 0.0436(9) Uani 1 1 d U . .
C9 C 0.2688(3) 0.4160(4) 0.0533(4) 0.0457(9) Uani 1 1 d U . .
C10 C 0.2245(3) 0.3083(4) 0.0598(5) 0.0587(11) Uani 1 1 d U . .
H10 H 0.1788 0.3012 0.1175 0.070 Uiso 1 1 calc R . .
C11 C 0.2463(4) 0.2118(4) -0.0165(5) 0.0652(12) Uani 1 1 d U . .
H11 H 0.2150 0.1397 -0.0120 0.078 Uiso 1 1 calc R . .
C12 C 0.3133(4) 0.2202(5) -0.0991(6) 0.0768(14) Uani 1 1 d U . .
H12 H 0.3293 0.1533 -0.1494 0.092 Uiso 1 1 calc R . .
C13 C 0.3573(5) 0.3268(5) -0.1085(6) 0.0875(15) Uani 1 1 d U . .
H13 H 0.4030 0.3331 -0.1666 0.105 Uiso 1 1 calc R . .
C14 C 0.3346(4) 0.4250(5) -0.0329(5) 0.0716(13) Uani 1 1 d U . .
H14 H 0.3644 0.4980 -0.0406 0.086 Uiso 1 1 calc R . .
C15 C 0.0712(2) 0.8920(3) 0.2333(4) 0.0384(9) Uani 1 1 d U . .
C16 C -0.0028(3) 0.8172(4) 0.1659(5) 0.0549(11) Uani 1 1 d U . .
H16A H 0.0126 0.7909 0.0770 0.082 Uiso 1 1 calc R . .
H16B H -0.0559 0.8650 0.1553 0.082 Uiso 1 1 calc R . .
H16C H -0.0126 0.7479 0.2222 0.082 Uiso 1 1 calc R . .
C17 C 0.0919(3) 0.9983(4) 0.1447(5) 0.0559(12) Uani 1 1 d U . .
H17A H 0.1399 1.0439 0.1896 0.084 Uiso 1 1 calc R . .
H17B H 0.0405 1.0492 0.1308 0.084 Uiso 1 1 calc R . .
H17C H 0.1084 0.9698 0.0573 0.084 Uiso 1 1 calc R . .
C18 C 0.0461(3) 0.9379(5) 0.3699(4) 0.0559(12) Uani 1 1 d U . .
H18A H 0.0347 0.8705 0.4282 0.084 Uiso 1 1 calc R . .
H18B H -0.0061 0.9870 0.3563 0.084 Uiso 1 1 calc R . .
H18C H 0.0938 0.9854 0.4125 0.084 Uiso 1 1 calc R . .

loop_
_atom_site_aniso_label
_atom_site_aniso_U_11
_atom_site_aniso_U_22
_atom_site_aniso_U_33
_atom_site_aniso_U_23
_atom_site_aniso_U_13
_atom_site_aniso_U_12
O1 0.0431(15) 0.0429(16) 0.0544(17) -0.0115(13) 0.0145(13) -0.0040(13)
O2 0.0524(18) 0.0535(19) 0.082(2) 0.0039(16) 0.0279(17) -0.0012(15)
O3 0.0603(18) 0.0586(18) 0.0246(13) -0.0050(12) 0.0053(12) -0.0013(14)
N1 0.0424(17) 0.0447(18) 0.0221(14) 0.0018(13) 0.0041(12) 0.0026(14)
C1 0.0406(19) 0.047(2) 0.0383(18) -0.0091(16) 0.0075(15) -0.0005(16)
C2 0.042(2) 0.0379(19) 0.0294(18) -0.0023(15) 0.0084(15) -0.0065(16)
C4 0.0386(19) 0.056(2) 0.058(2) -0.0190(18) 0.0134(17) -0.0031(17)
S1 0.0675(18) 0.0720(16) 0.104(2) -0.0069(15) 0.0033(16) -0.0109(12)
C5 0.016(2) 0.046(2) 0.058(2) 0.011(2) 0.009(2) -0.0034(18)
C6 0.031(3) 0.056(2) 0.068(3) -0.003(2) 0.003(2) -0.006(2)
C7 0.035(2) 0.055(3) 0.067(3) 0.002(2) 0.003(2) -0.005(2)
S1B 0.0675(18) 0.0720(16) 0.104(2) -0.0069(15) 0.0033(16) -0.0109(12)
C5B 0.016(2) 0.046(2) 0.058(2) 0.011(2) 0.009(2) -0.0034(18)
C6B 0.035(2) 0.055(3) 0.067(3) 0.002(2) 0.003(2) -0.005(2)
C7B 0.031(3) 0.056(2) 0.068(3) -0.003(2) 0.003(2) -0.006(2)
C8 0.041(2) 0.042(2) 0.048(2) 0.0068(17) 0.0018(17) 0.0011(17)
C9 0.051(2) 0.0412(19) 0.0444(19) 0.0037(16) 0.0007(16) -0.0032(16)
C10 0.056(2) 0.048(2) 0.072(3) 0.000(2) 0.006(2) -0.0067(19)
C11 0.077(3) 0.046(2) 0.073(3) -0.005(2) 0.004(2) -0.014(2)
C12 0.114(3) 0.055(2) 0.064(3) -0.017(2) 0.024(3) -0.020(3)
C13 0.132(4) 0.066(3) 0.071(3) -0.020(2) 0.051(3) -0.026(3)
C14 0.108(3) 0.051(2) 0.061(2) -0.011(2) 0.036(2) -0.025(2)
C15 0.044(2) 0.040(2) 0.0312(18) 0.0030(15) 0.0045(15) 0.0060(16)
C16 0.045(2) 0.053(3) 0.065(3) -0.001(2) -0.001(2) -0.002(2)
C17 0.073(3) 0.044(2) 0.051(2) 0.011(2) 0.004(2) 0.004(2)
C18 0.060(3) 0.068(3) 0.040(2) -0.001(2) 0.0073(19) 0.023(2)

loop_
_atom_type_symbol
_atom_type_description
_atom_type_scat_dispersion_real
_atom_type_scat_dispersion_imag
_atom_type_scat_source
C C 0.0033 0.0016 'International Tables Vol C Tables 4.2.6.8 and 6.1.1.4'
H H 0.0000 0.0000 'International Tables Vol C Tables 4.2.6.8 and 6.1.1.4'
N N 0.0061 0.0033 'International Tables Vol C Tables 4.2.6.8 and 6.1.1.4'
O O 0.0106 0.0060 'International Tables Vol C Tables 4.2.6.8 and 6.1.1.4'
S S 0.1246 0.1234 'International Tables Vol C Tables 4.2.6.8 and 6.1.1.4'

loop_
_geom_angle_atom_site_label_1
_geom_angle_atom_site_label_2
_geom_angle_atom_site_label_3
_geom_angle
C8 O1 C1 115.0(3)
C2 N1 C15 125.7(3)
C2 N1 H1A 117.1
C15 N1 H1A 117.1
O1 C1 C4 107.5(3)
O1 C1 C2 109.8(3)
C4 C1 C2 110.1(3)
O1 C1 H1 109.8
C4 C1 H1 109.8
C2 C1 H1 109.8
O3 C2 N1 125.4(4)
O3 C2 C1 119.8(3)
N1 C2 C1 114.7(3)
C5 C4 C1 136.0(6)
C5 C4 C5B 83.8(6)
C1 C4 C5B 135.3(5)
C5 C4 S1B 18.0(4)
C1 C4 S1B 123.4(4)
C5B C4 S1B 99.7(4)
C5 C4 S1 100.0(5)
C1 C4 S1 122.2(4)
C5B C4 S1 17.9(3)
S1B C4 S1 114.3(3)
C7 S1 C4 106.5(6)
C4 C5 C6 110.8(8)
C4 C5 H5 124.6
C6 C5 H5 124.6
C7 C6 C5 101.0(8)
C7 C6 H6 129.5
C5 C6 H6 129.5
S1 C7 C6 118.1(9)
S1 C7 H7 121.0
C6 C7 H7 121.0
C7B S1B C4 107.4(5)
C6B C5B C4 106.2(7)
C6B C5B H5B 126.9
C4 C5B H5B 126.9
C7B C6B C5B 108.0(8)
C7B C6B H6B 126.0
C5B C6B H6B 126.0
S1B C7B C6B 114.8(8)
S1B C7B H7B 122.6
C6B C7B H7B 122.6
O2 C8 O1 122.9(4)
O2 C8 C9 124.7(4)
O1 C8 C9 112.3(3)
C10 C9 C14 118.6(4)
C10 C9 C8 119.2(4)
C14 C9 C8 122.2(4)
C11 C10 C9 121.1(5)
C11 C10 H10 119.5
C9 C10 H10 119.5
C10 C11 C12 120.1(5)
C10 C11 H11 119.9
C12 C11 H11 119.9
C11 C12 C13 119.8(5)
C11 C12 H12 120.1
C13 C12 H12 120.1
C14 C13 C12 120.2(5)
C14 C13 H13 119.9
C12 C13 H13 119.9
C13 C14 C9 120.2(5)
C13 C14 H14 119.9
C9 C14 H14 119.9
N1 C15 C16 110.3(3)
N1 C15 C17 109.6(3)
C16 C15 C17 111.2(3)
N1 C15 C18 106.8(3)
C16 C15 C18 109.9(4)
C17 C15 C18 108.9(4)
C15 C16 H16A 109.5
C15 C16 H16B 109.5
H16A C16 H16B 109.5
C15 C16 H16C 109.5
H16A C16 H16C 109.5
H16B C16 H16C 109.5
C15 C17 H17A 109.5
C15 C17 H17B 109.5
H17A C17 H17B 109.5
C15 C17 H17C 109.5
H17A C17 H17C 109.5
H17B C17 H17C 109.5
C15 C18 H18A 109.5
C15 C18 H18B 109.5
H18A C18 H18B 109.5
C15 C18 H18C 109.5
H18A C18 H18C 109.5
H18B C18 H18C 109.5

loop_
_geom_bond_atom_site_label_1
_geom_bond_atom_site_label_2
_geom_bond_distance
O1 C8 1.350(5)
O1 C1 1.454(5)
O2 C8 1.199(5)
O3 C2 1.237(4)
N1 C2 1.326(5)
N1 C15 1.481(5)
N1 H1A 0.8700
C1 C4 1.488(6)
C1 C2 1.526(6)
C1 H1 0.9900
C4 C5 1.442(13)
C4 C5B 1.577(11)
C4 S1B 1.608(6)
C4 S1 1.618(7)
S1 C7 1.298(11)
C5 C6 1.541(14)
C5 H5 0.9400
C6 C7 1.412(13)
C6 H6 0.9400
C7 H7 0.9400
S1B C7B 1.370(9)
C5B C6B 1.516(14)
C5B H5B 0.9400
C6B C7B 1.382(12)
C6B H6B 0.9400
C7B H7B 0.9400
C8 C9 1.480(6)
C9 C10 1.384(6)
C9 C14 1.372(6)
C10 C11 1.369(7)
C10 H10 0.9400
C11 C12 1.361(7)
C11 H11 0.9400
C12 C13 1.374(7)
C12 H12 0.9400
C13 C14 1.385(7)
C13 H13 0.9400
C14 H14 0.9400
C15 C16 1.516(6)
C15 C17 1.521(5)
C15 C18 1.516(5)
C16 H16A 0.9700
C16 H16B 0.9700
C16 H16C 0.9700
C17 H17A 0.9700
C17 H17B 0.9700
C17 H17C 0.9700
C18 H18A 0.9700
C18 H18B 0.9700
C18 H18C 0.9700

loop_
_geom_hbond_atom_site_label_D
_geom_hbond_atom_site_label_H
_geom_hbond_atom_site_label_A
_geom_hbond_distance_DH
_geom_hbond_distance_HA
_geom_hbond_distance_DA
_geom_hbond_angle_DHA
_geom_hbond_site_symmetry_A
N1 H1A O3 0.87 2.12 2.951(4) 159.9 4_576

loop_
_geom_torsion_atom_site_label_1
_geom_torsion_atom_site_label_2
_geom_torsion_atom_site_label_3
_geom_torsion_atom_site_label_4
_geom_torsion
C8 O1 C1 C4 173.7(3)
C8 O1 C1 C2 -66.6(4)
C15 N1 C2 O3 -3.5(6)
C15 N1 C2 C1 172.2(3)
O1 C1 C2 O3 -36.0(5)
C4 C1 C2 O3 82.2(4)
O1 C1 C2 N1 148.0(3)
C4 C1 C2 N1 -93.8(4)
O1 C1 C4 C5 72.3(8)
C2 C1 C4 C5 -47.3(9)
O1 C1 C4 C5B -73.4(7)
C2 C1 C4 C5B 167.0(6)
O1 C1 C4 S1B 89.2(4)
C2 C1 C4 S1B -30.3(5)
O1 C1 C4 S1 -89.1(4)
C2 C1 C4 S1 151.3(3)
C5 C4 S1 C7 17.7(7)
C1 C4 S1 C7 -175.3(6)
C5B C4 S1 C7 42.9(16)
S1B C4 S1 C7 6.2(6)
C1 C4 C5 C6 177.7(6)
C5B C4 C5 C6 -25.8(8)
S1B C4 C5 C6 126(2)
S1 C4 C5 C6 -18.2(8)
C4 C5 C6 C7 13.2(10)
C4 S1 C7 C6 -11.0(10)
C5 C6 C7 S1 -0.3(12)
C5 C4 S1B C7B -47.9(18)
C1 C4 S1B C7B 173.0(5)
C5B C4 S1B C7B -19.3(6)
S1 C4 S1B C7B -8.6(6)
C5 C4 C5B C6B 26.0(8)
C1 C4 C5B C6B -177.2(6)
S1B C4 C5B C6B 17.4(7)
S1 C4 C5B C6B -129(2)
C4 C5B C6B C7B -10.7(10)
C4 S1B C7B C6B 14.7(9)
C5B C6B C7B S1B -2.7(11)
C1 O1 C8 O2 -2.7(5)
C1 O1 C8 C9 178.6(3)
O2 C8 C9 C10 -7.2(6)
O1 C8 C9 C10 171.4(4)
O2 C8 C9 C14 175.5(5)
O1 C8 C9 C14 -5.9(6)
C14 C9 C10 C11 0.8(7)
C8 C9 C10 C11 -176.5(4)
C9 C10 C11 C12 1.0(8)
C10 C11 C12 C13 -1.9(9)
C11 C12 C13 C14 1.0(10)
C12 C13 C14 C9 0.8(10)
C10 C9 C14 C13 -1.7(8)
C8 C9 C14 C13 175.6(5)
C2 N1 C15 C16 65.9(5)
C2 N1 C15 C17 -56.8(5)
C2 N1 C15 C18 -174.6(4)
